data_2241621
loop_
_publ_author_name
'Piletska, Kseniia O.'
'Domasevitch, Kostiantyn V.'
'Shtemenko, Alexander V.'

_publ_section_title
;
 Crystal structure of
 <i>fac</i>-aquatricarbonyl[(<i>S</i>)-valinato-\k^2^<i>N</i>,<i>O</i>]rhenium(I)
;
_journal_coeditor_code WM5283
_journal_issue 4
_journal_name_full 'Acta Crystallographica Section E'
_journal_page_first 590
_journal_page_last 592
_journal_paper_doi 10.1107/S2056989016005235
_journal_volume 72
_journal_year 2016
_chemical_formula_iupac '[Re (C5 H10 N O2) (C O)3 (H2 O)]'
_chemical_formula_moiety 'C8 H12 N O6 Re'
_chemical_formula_sum 'C8 H12 N O6 Re'
_chemical_formula_weight 404.39
_chemical_name_systematic
;
<i>fac</i>-Aquatricarbonyl[(<i>S</i>)-valinato-\
\k^2^<i>N</i>,<i>O</i>]rhenium(I)
;
_space_group_crystal_system orthorhombic
_space_group_IT_number 19
_space_group_name_Hall 'P 2ac 2ab'
_space_group_name_H-M_alt 'P 21 21 21'
_symmetry_space_group_name_Hall 'P 2ac 2ab'
_symmetry_space_group_name_H-M 'P 21 21 21'
_atom_sites_solution_hydrogens mixed
_atom_sites_solution_primary direct
_atom_sites_solution_secondary difmap
_audit_creation_method SHELXL-2014/7
_cell_angle_alpha 90
_cell_angle_beta 90
_cell_angle_gamma 90
_cell_formula_units_Z 4
_cell_length_a 7.1229(5)
_cell_length_b 7.2913(7)
_cell_length_c 22.6098(18)
_cell_measurement_reflns_used 8000
_cell_measurement_temperature 213(2)
_cell_measurement_theta_max 27.98
_cell_measurement_theta_min 2.94
_cell_volume 1174.24(17)
_computing_cell_refinement
;
IPDS Software (Stoe, 2000)
;
_computing_data_collection
;
IPDS Software (Stoe, 2000)
;
_computing_data_reduction
;
IPDS Software (Stoe, 2000)
;
_computing_molecular_graphics
;
DIAMOND (Brandenburg, 1999)
;
_computing_publication_material
;
WinGX (Farrugia, 2012)
;
_computing_structure_refinement
;
SHELXL-2014/7 (Sheldrick, 2015)
;
_computing_structure_solution
;
SHELXS-97 (Sheldrick, 2008)
;
_diffrn_ambient_temperature 213(2)
_diffrn_measured_fraction_theta_full 0.997
_diffrn_measured_fraction_theta_max 0.992
_diffrn_measurement_device_type 'Stoe Imaging plate diffraction system'
_diffrn_measurement_method '\f oscillation scans'
_diffrn_radiation_type MoK\a
_diffrn_radiation_wavelength 0.71073
_diffrn_reflns_av_R_equivalents 0.0398
_diffrn_reflns_limit_h_max 9
_diffrn_reflns_limit_h_min -9
_diffrn_reflns_limit_k_max 9
_diffrn_reflns_limit_k_min -9
_diffrn_reflns_limit_l_max 29
_diffrn_reflns_limit_l_min -29
_diffrn_reflns_number 10442
_diffrn_reflns_theta_full 25.242
_diffrn_reflns_theta_max 27.981
_diffrn_reflns_theta_min 2.935
_exptl_absorpt_coefficient_mu 10.360
_exptl_absorpt_correction_T_max 0.3695
_exptl_absorpt_correction_T_min 0.2880
_exptl_absorpt_correction_type numerical
_exptl_absorpt_process_details
;
(<i>X-SHAPE</i> and <i>X-RED</i>; Stoe, 2001)
;
_exptl_crystal_colour colorless
_exptl_crystal_density_diffrn 2.287
_exptl_crystal_description prism
_exptl_crystal_F_000 760
_exptl_crystal_size_max 0.16
_exptl_crystal_size_mid 0.12
_exptl_crystal_size_min 0.12
_refine_diff_density_max 1.683
_refine_diff_density_min -0.906
_refine_ls_abs_structure_details
;
Flack <i>x</i> determined using 990 quotients
[(<i>I</i>^+^)-(<i>I</i>^-^)]/[(<i>I</i>^+^)+(<i>I</i>^-^)]
(Parsons <i>et al.</i>, 2013).
;
_refine_ls_abs_structure_Flack -0.018(10)
_refine_ls_extinction_method none
_refine_ls_goodness_of_fit_ref 0.993
_refine_ls_hydrogen_treatment constr
_refine_ls_matrix_type full
_refine_ls_number_parameters 147
_refine_ls_number_reflns 2809
_refine_ls_number_restraints 0
_refine_ls_restrained_S_all 0.993
_refine_ls_R_factor_all 0.0265
_refine_ls_R_factor_gt 0.0219
_refine_ls_shift/su_max 0.002
_refine_ls_shift/su_mean 0.000
_refine_ls_structure_factor_coef Fsqd
_refine_ls_weighting_details 'w=1/[\s^2^(Fo^2^)+(0.0254P)^2^] where P=(Fo^2^+2Fc^2^)/3'
_refine_ls_weighting_scheme calc
_refine_ls_wR_factor_gt 0.0464
_refine_ls_wR_factor_ref 0.0473
_reflns_number_gt 2546
_reflns_number_total 2809
_reflns_threshold_expression 'I > 2\s(I)'
_cod_data_source_file wm5283sup1.cif
_cod_data_source_block I
_cod_database_code 2241621
_shelx_space_group_comment
;
The symmetry employed for this shelxl refinement is uniquely defined
by the following loop, which should always be used as a source of
symmetry information in preference to the above space-group names.
They are only intended as comments.
;
_shelx_estimated_absorpt_t_min 0.288
_shelx_estimated_absorpt_t_max 0.369

loop_
_space_group_symop_operation_xyz
'x, y, z'
'-x+1/2, -y, z+1/2'
'x+1/2, -y+1/2, -z'
'-x, y+1/2, -z+1/2'

loop_
_atom_site_type_symbol
_atom_site_label
_atom_site_fract_x
_atom_site_fract_y
_atom_site_fract_z
_atom_site_U_iso_or_equiv
_atom_site_adp_type
_atom_site_calc_flag
_atom_site_occupancy
Re Re1 0.27215(3) 0.24317(4) 0.36414(2) 0.01911(8) Uani d 1
O O1 0.1402(9) -0.1539(7) 0.3751(3) 0.0475(16) Uani d 1
O O2 -0.0548(9) 0.3311(10) 0.2820(3) 0.059(2) Uani d 1
O O3 0.4865(10) 0.1103(10) 0.2566(3) 0.0510(17) Uani d 1
O O4 0.4953(6) 0.2146(6) 0.42564(19) 0.0201(10) Uani d 1
O O5 0.7729(7) 0.3107(6) 0.4559(2) 0.0296(11) Uani d 1
O O6 0.1463(7) 0.3556(6) 0.4439(2) 0.0216(10) Uani d 1
H H1W 0.0276 0.3449 0.4455 0.032 Uiso d 1
H H2W 0.1929 0.3046 0.4744 0.032 Uiso d 1
N N1 0.4095(7) 0.5125(7) 0.3670(3) 0.0202(10) Uani d 1
H H1N 0.4012 0.5560 0.3298 0.030 Uiso d 1
H H2N 0.3545 0.5944 0.3913 0.030 Uiso d 1
C C1 0.1826(10) -0.0024(10) 0.3716(4) 0.0300(15) Uani d 1
C C2 0.0674(10) 0.2983(10) 0.3127(3) 0.0309(18) Uani d 1
C C3 0.4063(11) 0.1628(11) 0.2973(3) 0.0283(16) Uani d 1
C C4 0.6284(10) 0.3294(9) 0.4248(3) 0.0215(14) Uani d 1
C C5 0.6095(10) 0.4941(9) 0.3839(3) 0.0216(14) Uani d 1
H H5 0.6814 0.4668 0.3475 0.026 Uiso calc 1
C C6 0.6917(11) 0.6706(9) 0.4109(4) 0.0319(16) Uani d 1
H H6 0.8235 0.6446 0.4220 0.038 Uiso calc 1
C C7 0.5880(13) 0.7280(13) 0.4668(4) 0.048(2) Uani d 1
H H7A 0.4638 0.7721 0.4565 0.072 Uiso calc 1
H H7B 0.6574 0.8250 0.4864 0.072 Uiso calc 1
H H7C 0.5768 0.6236 0.4931 0.072 Uiso calc 1
C C8 0.6942(12) 0.8254(9) 0.3654(5) 0.0424(19) Uani d 1
H H8A 0.5664 0.8610 0.3561 0.064 Uiso calc 1
H H8B 0.7566 0.7837 0.3298 0.064 Uiso calc 1
H H8C 0.7613 0.9298 0.3816 0.064 Uiso calc 1

loop_
_atom_site_aniso_label
_atom_site_aniso_U_11
_atom_site_aniso_U_22
_atom_site_aniso_U_33
_atom_site_aniso_U_12
_atom_site_aniso_U_13
_atom_site_aniso_U_23
Re1 0.01711(11) 0.02296(11) 0.01726(10) 0.00198(16) -0.00083(9) -0.00125(15)
O1 0.035(3) 0.027(3) 0.081(5) -0.005(2) -0.001(3) 0.002(3)
O2 0.038(4) 0.091(5) 0.048(4) 0.017(3) -0.016(3) -0.006(3)
O3 0.060(5) 0.061(4) 0.032(3) 0.016(3) 0.012(3) -0.006(3)
O4 0.018(2) 0.020(3) 0.023(2) -0.0010(17) -0.0010(17) 0.0027(17)
O5 0.015(2) 0.043(2) 0.030(2) 0.0011(19) -0.005(2) 0.0118(19)
O6 0.019(2) 0.024(2) 0.022(2) 0.0027(18) 0.0015(19) 0.0026(18)
N1 0.020(3) 0.020(2) 0.020(3) 0.0023(19) -0.002(3) 0.003(2)
C1 0.020(4) 0.037(4) 0.032(4) -0.002(3) -0.004(3) 0.000(3)
C2 0.023(4) 0.043(5) 0.026(4) 0.011(3) -0.010(3) -0.010(3)
C3 0.027(4) 0.041(4) 0.016(3) 0.006(3) 0.005(3) -0.001(3)
C4 0.017(4) 0.028(3) 0.019(3) 0.005(3) 0.003(3) 0.002(2)
C5 0.017(3) 0.025(3) 0.023(3) 0.002(2) 0.000(2) 0.000(2)
C6 0.024(4) 0.031(3) 0.041(4) 0.000(3) -0.005(3) -0.001(3)
C7 0.055(5) 0.039(5) 0.050(5) 0.005(5) -0.006(4) -0.022(4)
C8 0.033(5) 0.027(3) 0.066(6) -0.007(3) -0.002(5) 0.004(4)

loop_
_atom_type_symbol
_atom_type_description
_atom_type_scat_dispersion_real
_atom_type_scat_dispersion_imag
_atom_type_scat_source
C C 0.0033 0.0016 'International Tables Vol C Tables 4.2.6.8 and 6.1.1.4'
H H 0.0000 0.0000 'International Tables Vol C Tables 4.2.6.8 and 6.1.1.4'
N N 0.0061 0.0033 'International Tables Vol C Tables 4.2.6.8 and 6.1.1.4'
O O 0.0106 0.0060 'International Tables Vol C Tables 4.2.6.8 and 6.1.1.4'
Re Re -1.0185 7.2310 'International Tables Vol C Tables 4.2.6.8 and 6.1.1.4'

loop_
_geom_angle_atom_site_label_1
_geom_angle_atom_site_label_2
_geom_angle_atom_site_label_3
_geom_angle
C3 Re1 C2 88.0(3)
C3 Re1 C1 87.1(3)
C2 Re1 C1 89.8(3)
C3 Re1 O4 96.6(3)
C2 Re1 O4 173.0(2)
C1 Re1 O4 95.8(3)
C3 Re1 O6 173.2(3)
C2 Re1 O6 96.4(3)
C1 Re1 O6 98.2(3)
O4 Re1 O6 78.61(18)
C3 Re1 N1 94.4(3)
C2 Re1 N1 99.8(3)
C1 Re1 N1 170.4(3)
O4 Re1 N1 74.62(18)
O6 Re1 N1 79.7(2)
C4 O4 Re1 119.1(4)
Re1 O6 H1W 114.3
Re1 O6 H2W 110.2
H1W O6 H2W 108.2
C5 N1 Re1 110.8(4)
C5 N1 H1N 109.6
Re1 N1 H1N 105.0
C5 N1 H2N 108.7
Re1 N1 H2N 114.7
H1N N1 H2N 107.9
O1 C1 Re1 175.5(7)
O2 C2 Re1 179.9(8)
O3 C3 Re1 178.6(7)
O5 C4 O4 122.3(6)
O5 C4 C5 119.9(6)
O4 C4 C5 117.8(6)
N1 C5 C4 108.3(5)
N1 C5 C6 113.1(5)
C4 C5 C6 112.8(6)
N1 C5 H5 107.5
C4 C5 H5 107.5
C6 C5 H5 107.5
C7 C6 C8 111.2(7)
C7 C6 C5 111.9(6)
C8 C6 C5 110.9(7)
C7 C6 H6 107.5
C8 C6 H6 107.5
C5 C6 H6 107.5
C6 C7 H7A 109.5
C6 C7 H7B 109.5
H7A C7 H7B 109.5
C6 C7 H7C 109.5
H7A C7 H7C 109.5
H7B C7 H7C 109.5
C6 C8 H8A 109.5
C6 C8 H8B 109.5
H8A C8 H8B 109.5
C6 C8 H8C 109.5
H8A C8 H8C 109.5
H8B C8 H8C 109.5

loop_
_geom_bond_atom_site_label_1
_geom_bond_atom_site_label_2
_geom_bond_distance
Re1 C3 1.881(7)
Re1 C2 1.908(7)
Re1 C1 1.909(7)
Re1 O4 2.122(4)
Re1 O6 2.175(5)
Re1 N1 2.195(5)
O1 C1 1.148(9)
O2 C2 1.139(9)
O3 C3 1.148(9)
O4 C4 1.265(8)
O5 C4 1.255(8)
O6 H1W 0.8498
O6 H2W 0.8503
N1 C5 1.482(8)
N1 H1N 0.9004
N1 H2N 0.9004
C4 C5 1.520(9)
C5 C6 1.539(9)
C5 H5 0.9900
C6 C7 1.523(11)
C6 C8 1.526(11)
C6 H6 0.9900
C7 H7A 0.9700
C7 H7B 0.9700
C7 H7C 0.9700
C8 H8A 0.9700
C8 H8B 0.9700
C8 H8C 0.9700

loop_
_geom_hbond_atom_site_label_D
_geom_hbond_atom_site_label_H
_geom_hbond_atom_site_label_A
_geom_hbond_site_symmetry_A
_geom_hbond_distance_DH
_geom_hbond_distance_HA
_geom_hbond_distance_DA
_geom_hbond_angle_DHA
_geom_hbond_publ_flag
O6 H1W O5 1_455 0.85 1.85 2.693(5) 175 yes
O6 H2W O5 3_456 0.85 1.88 2.723(5) 175 yes
N1 H1N O3 4_655 0.90 2.15 2.979(7) 153 yes
N1 H2N O1 1_565 0.90 2.41 3.103(6) 133 yes
C5 H5 O2 1_655 0.99 2.59 3.527(7) 158 yes

loop_
_geom_torsion_atom_site_label_1
_geom_torsion_atom_site_label_2
_geom_torsion_atom_site_label_3
_geom_torsion_atom_site_label_4
_geom_torsion
Re1 O4 C4 O5 -173.0(5)
Re1 O4 C4 C5 6.6(7)
Re1 N1 C5 C4 -31.1(6)
Re1 N1 C5 C6 -156.7(5)
O5 C4 C5 N1 -163.1(6)
O4 C4 C5 N1 17.2(8)
O5 C4 C5 C6 -37.3(9)
O4 C4 C5 C6 143.1(6)
N1 C5 C6 C7 60.3(8)
C4 C5 C6 C7 -63.0(8)
N1 C5 C6 C8 -64.5(8)
C4 C5 C6 C8 172.2(6)

_cod_database_fobs_code 2241621
